data_4506991
loop_
_publ_author_name
'Guo, Jiao'
'Ma, Jian-Fang'
'Li, Jun-Jie'
'Yang, Jin'
'Xing, Shuang-Xi'

_publ_section_title
;
 Unusual 2D \\rightarrow 3D Polycatenane Frameworks Based on 1D
 \\rightarrow 2D Interdigitated Layers: From Single Crystals to
 Submicrometer Fibers with Enhanced UV Photocatalytic Degradation
 Performances
;
_journal_issue 12
_journal_name_full 'Crystal Growth &amp; Design'
_journal_page_first 6074
_journal_paper_doi 10.1021/cg301208d
_journal_volume 12
_journal_year 2012
_chemical_formula_moiety 'C77 H58 Mn2 N6 O12 '
_chemical_formula_sum 'C77 H58 Mn2 N6 O12'
_chemical_formula_weight 1369.11
_chemical_name_systematic
;
 ?
;
_space_group_IT_number 56
_symmetry_cell_setting orthorhombic
_symmetry_space_group_name_Hall '-P 2ab 2ac'
_symmetry_space_group_name_H-M 'P c c n'
_atom_sites_solution_hydrogens geom
_atom_sites_solution_primary direct
_atom_sites_solution_secondary difmap
_audit_creation_method SHELXL-97
_cell_angle_alpha 90.00
_cell_angle_beta 90.00
_cell_angle_gamma 90.00
_cell_formula_units_Z 4
_cell_length_a 19.5953(12)
_cell_length_b 22.1837(10)
_cell_length_c 14.9874(8)
_cell_measurement_reflns_used 2506
_cell_measurement_temperature 293(2)
_cell_measurement_theta_max 25.4
_cell_measurement_theta_min 2.9
_cell_volume 6515.0(6)
_computing_cell_refinement CrysAlis
_computing_data_collection 'CrysAlis (Oxford Diffraction, 2006)'
_computing_data_reduction CrysAlis
_computing_structure_refinement 'SHELXL-97 (Sheldrick, 1997)'
_computing_structure_solution 'SHELXS-97 (Sheldrick, 1997)'
_diffrn_ambient_temperature 293(2)
_diffrn_detector_area_resol_mean 10.0
_diffrn_measured_fraction_theta_full 0.972
_diffrn_measured_fraction_theta_max 0.973
_diffrn_measurement_device_type 'Oxford Diffraction Gemini R Ultra'
_diffrn_measurement_method '\w scan'
_diffrn_radiation_monochromator graphite
_diffrn_radiation_source 'fine-focus sealed tube'
_diffrn_radiation_type MoK\a
_diffrn_radiation_wavelength 0.71073
_diffrn_reflns_av_R_equivalents 0.0943
_diffrn_reflns_av_sigmaI/netI 0.0829
_diffrn_reflns_limit_h_max 23
_diffrn_reflns_limit_h_min -23
_diffrn_reflns_limit_k_max 26
_diffrn_reflns_limit_k_min -21
_diffrn_reflns_limit_l_max 13
_diffrn_reflns_limit_l_min -18
_diffrn_reflns_number 22868
_diffrn_reflns_theta_full 25.00
_diffrn_reflns_theta_max 25.35
_diffrn_reflns_theta_min 2.94
_exptl_absorpt_coefficient_mu 0.458
_exptl_absorpt_correction_T_max 0.995
_exptl_absorpt_correction_T_min 0.921
_exptl_absorpt_correction_type multi-scan
_exptl_absorpt_process_details
;
CrysAlis (Oxford Diffraction, 2006)
;
_exptl_crystal_colour yelolow
_exptl_crystal_density_diffrn 1.388
_exptl_crystal_density_method 'not measured'
_exptl_crystal_description needle
_exptl_crystal_F_000 2800
_exptl_crystal_size_max 0.21
_exptl_crystal_size_mid 0.15
_exptl_crystal_size_min 0.01
_refine_diff_density_max 1.350
_refine_diff_density_min -0.607
_refine_diff_density_rms 0.072
_refine_ls_extinction_method none
_refine_ls_goodness_of_fit_ref 1.194
_refine_ls_hydrogen_treatment mixed
_refine_ls_matrix_type full
_refine_ls_number_parameters 428
_refine_ls_number_reflns 5802
_refine_ls_number_restraints 32
_refine_ls_restrained_S_all 1.197
_refine_ls_R_factor_all 0.2137
_refine_ls_R_factor_gt 0.1192
_refine_ls_shift/su_max 0.000
_refine_ls_shift/su_mean 0.000
_refine_ls_structure_factor_coef Fsqd
_refine_ls_weighting_details 'calc w=1/[\s^2^(Fo^2^)+(0.0000P)^2^+18.5000P] where P=(Fo^2^+2Fc^2^)/3'
_refine_ls_weighting_scheme calc
_refine_ls_wR_factor_gt 0.1733
_refine_ls_wR_factor_ref 0.2020
_reflns_number_gt 2725
_reflns_number_total 5961
_reflns_threshold_expression >2\s(I)
_cod_data_source_file cg301208d_si_002.cif
_cod_data_source_block Compound-2
_cod_depositor_comments
;
The following automatic conversions were performed:

'_symmetry_cell_setting' value 'Orthorhombic' changed to
'orthorhombic' according to
/home/saulius/struct/CIF-dictionaries/cif_core.dic dictionary named
'cif_core.dic' version 2.4.2 from 2011-04-26.

Automatic conversion script
Id: cif_fix_values 1891 2012-01-12 08:04:46Z andrius 
;
_cod_original_sg_symbol_Hall '-p 2ab 2ac'
_cod_original_formula_sum 'C77 H58 Mn2 N6 O12 '
_cod_database_code 4506991

loop_
_symmetry_equiv_pos_as_xyz
'x, y, z'
'-x+1/2, -y+1/2, z'
'x+1/2, -y, -z+1/2'
'-x, y+1/2, -z+1/2'
'-x, -y, -z'
'x-1/2, y-1/2, -z'
'-x-1/2, y, z-1/2'
'x, -y-1/2, z-1/2'

loop_
_atom_site_label
_atom_site_type_symbol
_atom_site_fract_x
_atom_site_fract_y
_atom_site_fract_z
_atom_site_U_iso_or_equiv
_atom_site_adp_type
_atom_site_occupancy
_atom_site_symmetry_multiplicity
_atom_site_calc_flag
_atom_site_refinement_flags
C1 C -0.0284(6) 0.0785(4) 0.6626(6) 0.101(3) Uani 1 1 d .
H1 H -0.0117 0.0856 0.7197 0.122 Uiso 1 1 calc R
C2 C -0.0928(6) 0.0589(4) 0.6558(8) 0.108(4) Uani 1 1 d .
H2 H -0.1194 0.0528 0.7064 0.130 Uiso 1 1 calc R
C3 C -0.1186(5) 0.0479(4) 0.5719(9) 0.108(3) Uani 1 1 d .
H3 H -0.1627 0.0332 0.5644 0.129 Uiso 1 1 calc R
C4 C -0.0768(5) 0.0594(4) 0.4986(6) 0.091(3) Uani 1 1 d .
H4 H -0.0930 0.0533 0.4410 0.109 Uiso 1 1 calc R
C5 C -0.0119(4) 0.0795(3) 0.5119(5) 0.065(2) Uani 1 1 d .
C6 C 0.0358(4) 0.0914(3) 0.4381(5) 0.064(2) Uani 1 1 d .
C7 C 0.0196(4) 0.0833(3) 0.3482(5) 0.070(2) Uani 1 1 d .
H7 H -0.0239 0.0711 0.3315 0.084 Uiso 1 1 calc R
C8 C 0.0695(4) 0.0936(3) 0.2839(5) 0.068(2) Uani 1 1 d .
C9 C 0.1329(4) 0.1120(3) 0.3104(5) 0.071(2) Uani 1 1 d .
H9 H 0.1672 0.1180 0.2684 0.085 Uiso 1 1 calc R
C10 C 0.1461(4) 0.1218(3) 0.4018(5) 0.0630(19) Uani 1 1 d .
C11 C 0.2116(4) 0.1452(3) 0.4360(6) 0.070(2) Uani 1 1 d .
C12 C 0.2664(5) 0.1558(4) 0.3842(7) 0.098(3) Uani 1 1 d .
H12 H 0.2649 0.1478 0.3233 0.118 Uiso 1 1 calc R
C13 C 0.3249(6) 0.1786(5) 0.4228(10) 0.127(4) Uani 1 1 d .
H13 H 0.3627 0.1864 0.3870 0.152 Uiso 1 1 calc R
C14 C 0.3286(5) 0.1897(5) 0.5103(9) 0.109(4) Uani 1 1 d .
H14 H 0.3683 0.2041 0.5366 0.131 Uiso 1 1 calc R
C15 C 0.2712(5) 0.1787(4) 0.5589(8) 0.099(3) Uani 1 1 d .
H15 H 0.2721 0.1874 0.6196 0.118 Uiso 1 1 calc R
C16 C 0.0528(5) 0.0871(4) 0.1878(6) 0.080(2) Uani 1 1 d .
C17 C -0.0089(6) 0.1071(4) 0.1533(6) 0.104(3) Uani 1 1 d .
H17 H -0.0420 0.1228 0.1913 0.124 Uiso 1 1 calc R
C18 C -0.0213(6) 0.1036(5) 0.0621(7) 0.119(4) Uani 1 1 d .
H18 H -0.0625 0.1180 0.0395 0.143 Uiso 1 1 calc R
C19 C 0.0251(8) 0.0799(5) 0.0057(7) 0.113(4) Uani 1 1 d .
C20 C 0.0864(7) 0.0594(5) 0.0377(7) 0.120(4) Uani 1 1 d .
H20 H 0.1184 0.0432 -0.0013 0.144 Uiso 1 1 calc R
C21 C 0.1009(6) 0.0627(4) 0.1303(6) 0.098(3) Uani 1 1 d .
H21 H 0.1423 0.0487 0.1523 0.118 Uiso 1 1 calc R
C22 C 0.0117(7) 0.0767(5) -0.0951(6) 0.161(5) Uani 1 1 d U
H22A H 0.0505 0.0592 -0.1244 0.241 Uiso 1 1 calc R
H22B H 0.0041 0.1167 -0.1178 0.241 Uiso 1 1 calc R
H22C H -0.0279 0.0524 -0.1061 0.241 Uiso 1 1 calc R
C23 C 0.1766(6) 0.0335(4) 0.6849(8) 0.114(4) Uani 1 1 d .
C24 C 0.1957(5) -0.0180(4) 0.7429(7) 0.095(3) Uani 1 1 d .
C25 C 0.1921(5) -0.0130(5) 0.8324(9) 0.121(4) Uani 1 1 d .
H25 H 0.1807 0.0244 0.8561 0.146 Uiso 1 1 calc R
C26 C 0.2040(5) -0.0595(6) 0.8910(9) 0.126(4) Uani 1 1 d .
H26 H 0.2000 -0.0545 0.9524 0.151 Uiso 1 1 calc R
C27 C 0.2211(6) -0.1110(7) 0.8557(12) 0.134(5) Uani 1 1 d .
C28 C 0.2275(9) -0.1231(6) 0.7677(12) 0.193(7) Uani 1 1 d U
H28 H 0.2402 -0.1606 0.7454 0.231 Uiso 1 1 calc R
C29 C 0.2125(8) -0.0718(6) 0.7126(9) 0.178(7) Uani 1 1 d U
H29 H 0.2149 -0.0770 0.6510 0.213 Uiso 1 1 calc R
C30 C 0.2408(10) -0.1977(9) 0.8976(14) 0.213(8) Uiso 1 1 d .
C31 C 0.2500 -0.2500 0.9886(13) 0.142(4) Uiso 1 2 d SU
C32 C 0.3015(6) -0.2523(6) 1.0765(10) 0.155(4) Uiso 1 1 d DU
C33 C 0.4061(6) -0.2457(8) 1.1238(10) 0.180(4) Uani 1 1 d DU
C34 C 0.4649(5) -0.2388(4) 1.0937(7) 0.100(3) Uani 1 1 d .
H34 H 0.4723 -0.2293 1.0340 0.120 Uiso 1 1 calc R
C35 C 0.5173(6) -0.2456(5) 1.1509(8) 0.117(3) Uani 1 1 d .
H35 H 0.5607 -0.2396 1.1274 0.141 Uiso 1 1 calc R
C36 C 0.5143(6) -0.2606(4) 1.2411(8) 0.104(3) Uani 1 1 d .
C37 C 0.4529(7) -0.2672(7) 1.2680(10) 0.183(4) Uani 1 1 d U
H37 H 0.4457 -0.2774 1.3274 0.219 Uiso 1 1 calc R
C38 C 0.3963(7) -0.2601(7) 1.2132(10) 0.182(4) Uani 1 1 d U
H38 H 0.3525 -0.2649 1.2359 0.219 Uiso 1 1 calc R
C39 C 0.5880(6) -0.2853(8) 1.2953(9) 0.145(6) Uani 1 1 d .
O1 O 0.1599(4) 0.0808(3) 0.7165(5) 0.131(3) Uani 1 1 d .
O2 O 0.2088(9) 0.0239(7) 0.5918(11) 0.129(5) Uiso 0.50 1 d P
O2' O 0.1647(7) 0.0261(5) 0.6114(10) 0.090(4) Uiso 0.50 1 d P
O3 O 0.2317(5) -0.1610(6) 0.9436(8) 0.209(5) Uani 1 1 d .
O4 O 0.3511(5) -0.2356(5) 1.0411(8) 0.199(5) Uani 1 1 d .
O5' O 0.5415(8) -0.2769(7) 1.365(2) 0.238(18) Uani 0.50 1 d P
O5 O 0.5851(8) -0.2953(5) 1.3610(9) 0.086(4) Uani 0.50 1 d P
O6 O 0.6381(6) -0.2473(5) 1.2599(8) 0.218(4) Uiso 1 1 d .
N1 N 0.0140(4) 0.0887(3) 0.5938(5) 0.0808(19) Uani 1 1 d .
N2 N 0.0975(3) 0.1111(2) 0.4619(4) 0.0624(16) Uani 1 1 d .
N3 N 0.2126(3) 0.1557(3) 0.5243(5) 0.0746(18) Uani 1 1 d .
Mn1 Mn 0.12189(7) 0.12779(5) 0.60391(8) 0.0747(4) Uani 1 1 d .

loop_
_atom_site_aniso_label
_atom_site_aniso_U_11
_atom_site_aniso_U_22
_atom_site_aniso_U_33
_atom_site_aniso_U_23
_atom_site_aniso_U_13
_atom_site_aniso_U_12
C1 0.129(9) 0.100(7) 0.076(7) 0.007(5) 0.037(7) -0.018(7)
C2 0.127(10) 0.087(7) 0.111(9) 0.010(7) 0.059(8) 0.009(7)
C3 0.091(7) 0.091(7) 0.142(10) 0.003(7) 0.038(8) -0.002(6)
C4 0.083(7) 0.089(6) 0.099(7) 0.006(5) 0.027(6) 0.000(5)
C5 0.070(5) 0.055(4) 0.069(6) -0.004(4) 0.008(5) -0.003(4)
C6 0.072(5) 0.061(5) 0.060(5) 0.000(4) 0.004(4) 0.006(4)
C7 0.066(5) 0.076(5) 0.069(6) -0.011(4) 0.006(5) 0.004(4)
C8 0.093(6) 0.058(5) 0.054(5) -0.008(4) -0.006(5) -0.002(4)
C9 0.086(6) 0.068(5) 0.058(5) -0.001(4) 0.009(4) 0.003(4)
C10 0.072(5) 0.059(4) 0.058(5) 0.003(4) 0.001(4) 0.012(4)
C11 0.069(6) 0.062(5) 0.078(6) 0.002(4) -0.001(5) 0.010(4)
C12 0.078(6) 0.115(7) 0.102(7) -0.024(6) 0.021(6) -0.019(6)
C13 0.111(10) 0.125(9) 0.146(11) -0.019(9) 0.053(9) -0.031(7)
C14 0.067(7) 0.112(8) 0.149(11) -0.017(8) 0.001(7) -0.007(6)
C15 0.100(8) 0.080(6) 0.116(8) -0.006(6) -0.033(7) 0.007(6)
C16 0.114(7) 0.069(5) 0.056(5) -0.009(4) 0.006(5) -0.007(5)
C17 0.125(9) 0.115(8) 0.071(7) -0.004(6) -0.008(6) -0.009(7)
C18 0.155(11) 0.130(9) 0.072(7) 0.009(7) -0.036(7) -0.026(8)
C19 0.187(14) 0.090(8) 0.061(7) -0.005(6) -0.017(8) -0.042(8)
C20 0.197(13) 0.103(8) 0.061(7) -0.017(6) 0.037(8) -0.019(8)
C21 0.147(9) 0.083(6) 0.065(6) 0.006(5) 0.009(6) 0.005(6)
C22 0.273(15) 0.158(10) 0.051(6) 0.007(7) -0.025(8) -0.089(10)
C23 0.181(12) 0.062(6) 0.100(9) -0.006(6) -0.033(8) -0.033(7)
C24 0.117(8) 0.071(6) 0.096(8) 0.016(6) -0.048(6) -0.018(6)
C25 0.129(9) 0.102(8) 0.133(10) 0.056(8) -0.015(8) 0.011(7)
C26 0.115(9) 0.132(10) 0.130(10) 0.059(10) 0.011(7) 0.022(8)
C27 0.116(9) 0.132(12) 0.154(14) 0.069(12) -0.019(9) 0.001(8)
C28 0.33(2) 0.100(9) 0.146(13) 0.018(10) -0.052(14) 0.047(11)
C29 0.302(19) 0.108(9) 0.122(11) 0.009(9) -0.100(12) 0.014(11)
C33 0.113(6) 0.289(9) 0.138(8) -0.005(8) -0.031(6) -0.071(7)
C34 0.098(7) 0.087(6) 0.116(8) 0.012(6) -0.055(7) 0.009(5)
C35 0.109(8) 0.120(8) 0.123(10) -0.021(7) -0.006(8) 0.028(7)
C36 0.140(10) 0.063(5) 0.108(9) -0.005(6) -0.041(8) 0.008(6)
C37 0.118(6) 0.291(9) 0.139(8) -0.004(8) -0.028(6) -0.072(7)
C38 0.115(6) 0.291(9) 0.140(8) -0.005(8) -0.028(6) -0.072(7)
C39 0.077(8) 0.278(18) 0.080(8) 0.001(10) -0.022(7) -0.075(10)
O1 0.208(8) 0.081(4) 0.106(5) 0.017(4) -0.045(5) 0.004(5)
O3 0.167(9) 0.235(12) 0.225(12) -0.060(11) 0.070(8) -0.001(8)
O4 0.115(7) 0.235(10) 0.247(12) 0.028(9) 0.068(8) -0.054(7)
O5' 0.073(10) 0.084(11) 0.56(5) 0.119(18) -0.13(2) -0.021(9)
O5 0.129(13) 0.060(7) 0.068(8) 0.023(6) -0.059(8) 0.017(7)
N1 0.098(5) 0.073(4) 0.071(5) -0.008(4) 0.016(4) -0.013(4)
N2 0.073(4) 0.065(4) 0.049(4) 0.002(3) 0.005(3) 0.000(3)
N3 0.082(5) 0.067(4) 0.075(5) -0.012(4) -0.007(4) 0.008(4)
Mn1 0.0981(9) 0.0724(7) 0.0535(7) 0.0029(6) -0.0040(7) 0.0073(7)

loop_
_atom_type_symbol
_atom_type_description
_atom_type_scat_dispersion_real
_atom_type_scat_dispersion_imag
_atom_type_scat_source
C C 0.0033 0.0016 'International Tables Vol C Tables 4.2.6.8 and 6.1.1.4'
H H 0.0000 0.0000 'International Tables Vol C Tables 4.2.6.8 and 6.1.1.4'
O O 0.0106 0.0060 'International Tables Vol C Tables 4.2.6.8 and 6.1.1.4'
S S 0.1246 0.1234 'International Tables Vol C Tables 4.2.6.8 and 6.1.1.4'
N N 0.0061 0.0033 'International Tables Vol C Tables 4.2.6.8 and 6.1.1.4'
Mn Mn 0.3368 0.7283 'International Tables Vol C Tables 4.2.6.8 and 6.1.1.4'

loop_
_geom_angle_atom_site_label_1
_geom_angle_atom_site_label_2
_geom_angle_atom_site_label_3
_geom_angle
_geom_angle_site_symmetry_1
_geom_angle_site_symmetry_3
C2 C1 N1 125.4(10) . .
C1 C2 C3 118.2(10) . .
C2 C3 C4 118.1(10) . .
C5 C4 C3 119.5(10) . .
N1 C5 C4 122.5(8) . .
N1 C5 C6 114.7(7) . .
C4 C5 C6 122.8(8) . .
N2 C6 C7 120.4(7) . .
N2 C6 C5 115.7(7) . .
C7 C6 C5 123.9(8) . .
C8 C7 C6 119.2(7) . .
C9 C8 C7 119.1(7) . .
C9 C8 C16 120.8(8) . .
C7 C8 C16 120.1(8) . .
C8 C9 C10 119.7(7) . .
N2 C10 C9 119.8(7) . .
N2 C10 C11 116.7(7) . .
C9 C10 C11 123.5(7) . .
N3 C11 C12 121.8(8) . .
N3 C11 C10 114.5(7) . .
C12 C11 C10 123.7(8) . .
C11 C12 C13 119.0(10) . .
C14 C13 C12 121.6(11) . .
C13 C14 C15 116.5(11) . .
N3 C15 C14 124.1(10) . .
C21 C16 C17 119.1(9) . .
C21 C16 C8 119.4(9) . .
C17 C16 C8 121.5(8) . .
C16 C17 C18 120.0(10) . .
C19 C18 C17 121.3(12) . .
C18 C19 C20 120.1(11) . .
C18 C19 C22 121.2(13) . .
C20 C19 C22 118.6(13) . .
C19 C20 C21 120.1(11) . .
C16 C21 C20 119.4(10) . .
O2' C23 O1 117.0(13) . .
O2' C23 C24 120.4(11) . .
O1 C23 C24 120.8(11) . .
O2' C23 O2 36.0(8) . .
O1 C23 O2 126.2(11) . .
C24 C23 O2 108.7(11) . .
C29 C24 C25 115.5(10) . .
C29 C24 C23 124.0(11) . .
C25 C24 C23 120.4(10) . .
C24 C25 C26 124.4(12) . .
C27 C26 C25 116.3(14) . .
C26 C27 C28 126.5(14) . .
C26 C27 O3 106.4(14) . .
C28 C27 O3 127.1(14) . .
C27 C28 C29 112.6(13) . .
C24 C29 C28 124.7(13) . .
O3 C30 C31 91.1(16) . .
C32 C31 C32 75.0(13) . 2_545
C32 C31 C30 121.4(8) . 2_545
C32 C31 C30 133.0(8) 2_545 2_545
C32 C31 C30 133.0(8) . .
C32 C31 C30 121.4(8) 2_545 .
C30 C31 C30 81.5(15) 2_545 .
O4 C32 C31 97.8(12) . .
O4 C32 C32 144.7(12) . 2_545
C31 C32 C32 52.5(7) . 2_545
C34 C33 C38 120.4(13) . .
C34 C33 O4 108.3(13) . .
C38 C33 O4 131.4(11) . .
C33 C34 C35 117.4(13) . .
C34 C35 C36 127.8(12) . .
C37 C36 C35 111.9(12) . .
C37 C36 C39 126.7(12) . .
C35 C36 C39 119.4(11) . .
C36 C37 C38 123.6(15) . .
C33 C38 C37 119.0(13) . .
O5 C39 O6 122.9(15) . .
O5 C39 O5' 42.7(10) . .
O6 C39 O5' 131.4(15) . .
O5 C39 C36 118.3(16) . .
O6 C39 C36 102.4(12) . .
O5' C39 C36 76.4(13) . .
O5 C39 Mn1 43.0(13) . 6_657
O6 C39 Mn1 120.0(9) . 6_657
O5' C39 Mn1 80.1(12) . 6_657
C36 C39 Mn1 137.0(8) . 6_657
C23 O1 Mn1 102.2(7) . .
O2' O2 C23 46.9(13) . .
O2 O2' C23 97.1(18) . .
O2 O2' Mn1 111.3(15) . .
C23 O2' Mn1 88.9(10) . .
C30 O3 C27 90.9(16) . .
C32 O4 C33 99.2(10) . .
O5 O5' C39 46.2(16) . .
O5' O5 C39 91(2) . .
O5' O5 Mn1 135(2) . 6_657
C39 O5 Mn1 116.0(18) . 6_657
C5 N1 C1 116.1(8) . .
C5 N1 Mn1 117.9(5) . .
C1 N1 Mn1 125.7(7) . .
C10 N2 C6 121.7(6) . .
C10 N2 Mn1 117.8(5) . .
C6 N2 Mn1 120.5(5) . .
C11 N3 C15 116.9(8) . .
C11 N3 Mn1 117.9(6) . .
C15 N3 Mn1 125.0(7) . .
O5 Mn1 O1 110.5(5) 6_567 .
O5 Mn1 N2 109.3(5) 6_567 .
O1 Mn1 N2 139.5(3) . .
O5 Mn1 N3 101.5(4) 6_567 .
O1 Mn1 N3 106.4(3) . .
N2 Mn1 N3 72.8(2) . .
O5 Mn1 N1 90.5(5) 6_567 .
O1 Mn1 N1 101.0(3) . .
N2 Mn1 N1 70.9(2) . .
N3 Mn1 N1 143.7(3) . .
O5 Mn1 O2' 161.3(6) 6_567 .
O1 Mn1 O2' 51.7(4) . .
N2 Mn1 O2' 87.9(4) . .
N3 Mn1 O2' 90.4(4) . .
N1 Mn1 O2' 88.2(4) . .
O5 Mn1 C39 21.0(6) 6_567 6_567
O1 Mn1 C39 89.5(4) . 6_567
N2 Mn1 C39 130.0(3) . 6_567
N3 Mn1 C39 108.4(3) . 6_567
N1 Mn1 C39 94.9(3) . 6_567
O2' Mn1 C39 140.8(5) . 6_567

loop_
_geom_bond_atom_site_label_1
_geom_bond_atom_site_label_2
_geom_bond_distance
_geom_bond_site_symmetry_2
C1 C2 1.339(13) .
C1 N1 1.344(10) .
C2 C3 1.377(14) .
C3 C4 1.395(12) .
C4 C5 1.361(10) .
C5 N1 1.344(9) .
C5 C6 1.472(10) .
C6 N2 1.334(9) .
C6 C7 1.397(10) .
C7 C8 1.391(10) .
C8 C9 1.367(10) .
C8 C16 1.484(11) .
C9 C10 1.411(10) .
C10 N2 1.333(8) .
C10 C11 1.476(10) .
C11 N3 1.345(9) .
C11 C12 1.346(11) .
C12 C13 1.380(13) .
C13 C14 1.336(14) .
C14 C15 1.363(12) .
C15 N3 1.358(10) .
C16 C21 1.387(11) .
C16 C17 1.388(12) .
C17 C18 1.392(12) .
C18 C19 1.349(15) .
C19 C20 1.370(15) .
C19 C22 1.535(13) .
C20 C21 1.419(12) .
C23 O2' 1.139(14) .
C23 O1 1.196(11) .
C23 C24 1.484(12) .
C23 O2 1.547(19) .
C24 C29 1.319(14) .
C24 C25 1.347(13) .
C25 C26 1.375(13) .
C26 C27 1.303(17) .
C27 C28 1.351(17) .
C27 O3 1.734(16) .
C28 C29 1.437(16) .
C30 O3 1.082(18) .
C30 C31 1.80(2) .
C31 C32 1.660(17) .
C31 C32 1.660(17) 2_545
C31 C30 1.80(2) 2_545
C32 O4 1.167(13) .
C32 C32 2.02(2) 2_545
C33 C34 1.247(14) .
C33 C38 1.390(17) .
C33 O4 1.658(15) .
C34 C35 1.345(13) .
C35 C36 1.395(13) .
C36 C37 1.276(14) .
C36 C39 1.746(18) .
C37 C38 1.390(16) .
C39 O5 1.010(13) .
C39 O6 1.398(14) .
C39 O5' 1.40(3) .
C39 Mn1 2.538(18) 6_657
O1 Mn1 2.119(6) .
O2 O2' 0.915(16) .
O2' Mn1 2.409(12) .
O5' O5 0.95(2) .
O5 Mn1 1.926(11) 6_657
N1 Mn1 2.290(7) .
N2 Mn1 2.213(6) .
N3 Mn1 2.229(7) .
Mn1 O5 1.926(11) 6_567
Mn1 C39 2.538(18) 6_567
